data_2239300
loop_
_publ_author_name
'Pook, Niels-Patrick'
'Gjikaj, Mimoza'
'Adam, Arnold'

_publ_section_title
;
 Bis[bis(2,2'-bipyridine-\k^2^<i>N</i>,<i>N</i>')(carbonato-\k^2^<i>O</i>,<i>O</i>')cobalt(III)]
 2-{4-[(carboxylatomethyl)carbamoyl]benzamido}acetate hexahydrate
;
_journal_coeditor_code WM5010
_journal_issue 5
_journal_name_full 'Acta Crystallographica Section E'
_journal_page_first m160
_journal_page_last m161
_journal_paper_doi 10.1107/S160053681400631X
_journal_volume 70
_journal_year 2014
_chemical_formula_iupac '[Co (C O3) (C10 H8 N2)2]2 (C12 H10 N2 O6), 6H2 O'
_chemical_formula_moiety '2(C21 H16 Co N4 O3 +), C12 H10 N2 O6 2-, 6(H2 O)'
_chemical_formula_sum 'C54 H54 Co2 N10 O18'
_chemical_formula_weight 1248.94
_chemical_name_systematic
;Bis[bis(2,2'-bipyridine-\k^2^<i>N</i>,<i>N</i>')(carbonato-\k^2^<i>O</i>,<i>O</i>')cobalt(III)]
2-{4-[(carboxylatomethyl)carbamoyl]benzamido}acetate hexahydrate
;
_space_group_IT_number 2
_symmetry_cell_setting triclinic
_symmetry_space_group_name_Hall '-P 1'
_symmetry_space_group_name_H-M 'P -1'
_atom_sites_solution_hydrogens geom
_atom_sites_solution_primary direct
_atom_sites_solution_secondary difmap
_audit_creation_method Shelx-1997
_cell_angle_alpha 118.119(9)
_cell_angle_beta 93.936(10)
_cell_angle_gamma 101.840(10)
_cell_formula_units_Z 1
_cell_length_a 10.2198(13)
_cell_length_b 12.1702(15)
_cell_length_c 12.4767(15)
_cell_measurement_reflns_used 5094
_cell_measurement_temperature 223(2)
_cell_measurement_theta_max 26
_cell_measurement_theta_min 0.985
_cell_volume 1314.7(3)
_computing_cell_refinement 'X-AREA (Stoe, 2008)'
_computing_data_collection 'X-AREA (Stoe, 2008)'
_computing_data_reduction 'X-AREA (Stoe, 2008)'
_computing_molecular_graphics
;
DIAMOND (Brandenburg, 1999)
;
_computing_publication_material
;
SHELXL97 (Sheldrick, 2008), PLATON (Spek, 2009) and publCIF
(Westrip, 2010)
;
_computing_structure_refinement 'SHELXL97 (Sheldrick, 2008)'
_computing_structure_solution 'SHELXS97 (Sheldrick, 2008)'
_diffrn_ambient_temperature 223(2)
_diffrn_measured_fraction_theta_full 0.985
_diffrn_measured_fraction_theta_max 0.985
_diffrn_measurement_device_type 'Stoe IPDS 2'
_diffrn_measurement_method '\w scans'
_diffrn_radiation_monochromator graphite
_diffrn_radiation_source 'fine-focus sealed tube'
_diffrn_radiation_type MoK\a
_diffrn_radiation_wavelength 0.71073
_diffrn_reflns_av_R_equivalents 0.0879
_diffrn_reflns_av_sigmaI/netI 0.0653
_diffrn_reflns_limit_h_max 12
_diffrn_reflns_limit_h_min -12
_diffrn_reflns_limit_k_max 15
_diffrn_reflns_limit_k_min -15
_diffrn_reflns_limit_l_max 15
_diffrn_reflns_limit_l_min -15
_diffrn_reflns_number 14081
_diffrn_reflns_theta_full 26.00
_diffrn_reflns_theta_max 26.00
_diffrn_reflns_theta_min 2.07
_exptl_absorpt_coefficient_mu 0.719
_exptl_absorpt_correction_T_max 0.8508
_exptl_absorpt_correction_T_min 0.8014
_exptl_absorpt_correction_type numerical
_exptl_absorpt_process_details '(<i>X-AREA</i>; Stoe, 2008)'
_exptl_crystal_colour 'dark red'
_exptl_crystal_density_diffrn 1.577
_exptl_crystal_density_method 'not measured'
_exptl_crystal_description block
_exptl_crystal_F_000 1292
_exptl_crystal_size_max 0.22
_exptl_crystal_size_mid 0.21
_exptl_crystal_size_min 0.20
_refine_diff_density_max 0.370
_refine_diff_density_min -0.714
_refine_ls_extinction_method none
_refine_ls_goodness_of_fit_ref 1.054
_refine_ls_hydrogen_treatment refall
_refine_ls_matrix_type full
_refine_ls_number_parameters 487
_refine_ls_number_reflns 5094
_refine_ls_number_restraints 0
_refine_ls_restrained_S_all 1.054
_refine_ls_R_factor_all 0.0534
_refine_ls_R_factor_gt 0.0430
_refine_ls_shift/su_max 0.001
_refine_ls_shift/su_mean 0.000
_refine_ls_structure_factor_coef Fsqd
_refine_ls_weighting_details 'calc w=1/[\s^2^(Fo^2^)+(0.0507P)^2^+0.6944P] where P=(Fo^2^+2Fc^2^)/3'
_refine_ls_weighting_scheme calc
_refine_ls_wR_factor_gt 0.1009
_refine_ls_wR_factor_ref 0.1062
_reflns_number_gt 4333
_reflns_number_total 5094
_reflns_threshold_expression I>2sigma(I)
_cod_data_source_file wm5010sup1.cif
_cod_data_source_block I
_cod_database_code 2239300
_cod_database_fobs_code 2239300

loop_
_symmetry_equiv_pos_as_xyz
'x, y, z'
'-x, -y, -z'

loop_
_atom_site_type_symbol
_atom_site_label
_atom_site_fract_x
_atom_site_fract_y
_atom_site_fract_z
_atom_site_U_iso_or_equiv
_atom_site_adp_type
_atom_site_calc_flag
_atom_site_occupancy
_atom_site_symmetry_multiplicity
Co Co 0.21576(3) 0.13013(3) 0.85140(3) 0.01767(11) Uani d 1 1
O O1 0.28625(18) 0.19311(17) 1.02079(16) 0.0237(4) Uani d 1 1
O O2 0.40218(17) 0.13060(17) 0.87431(16) 0.0247(4) Uani d 1 1
O O3 0.50087(19) 0.18433(19) 1.06633(18) 0.0319(4) Uani d 1 1
O O4 0.2036(2) 0.5200(2) 0.5181(2) 0.0471(6) Uani d 1 1
O O5 0.2900(2) 0.3522(2) 0.4300(2) 0.0463(6) Uani d 1 1
O O6 0.3510(3) 0.6605(2) 0.26307(19) 0.0431(5) Uani d 1 1
O O7 0.0512(4) 0.5777(3) 0.2127(4) 0.0641(8) Uani d 1 1
H H7A 0.137(6) 0.590(5) 0.221(5) 0.078(17) Uiso d 1 1
H H7B 0.041(6) 0.584(6) 0.277(6) 0.10(2) Uiso d 1 1
O O8 0.4733(3) 0.2331(3) 0.3056(3) 0.0498(6) Uani d 1 1
H H8A 0.414(5) 0.263(4) 0.334(4) 0.060(13) Uiso d 1 1
H H8B 0.475(4) 0.218(4) 0.237(4) 0.042(10) Uiso d 1 1
O O9 0.0237(3) 0.6356(3) 0.4544(3) 0.0517(7) Uani d 1 1
H H9A -0.049(5) 0.597(5) 0.466(5) 0.075(15) Uiso d 1 1
H H9B 0.082(6) 0.617(5) 0.478(5) 0.078(17) Uiso d 1 1
N N1 0.1557(2) -0.04188(19) 0.82682(19) 0.0211(4) Uani d 1 1
N N2 0.0283(2) 0.1307(2) 0.86728(19) 0.0212(4) Uani d 1 1
N N3 0.1847(2) 0.07228(19) 0.67539(19) 0.0198(4) Uani d 1 1
N N4 0.2688(2) 0.2999(2) 0.8673(2) 0.0214(4) Uani d 1 1
N N5 0.3909(3) 0.6596(2) 0.4424(3) 0.0326(5) Uani d 1 1
H H5A 0.414(3) 0.695(3) 0.510(3) 0.031(9) Uiso d 1 1
C C1 0.4045(2) 0.1708(2) 0.9927(2) 0.0222(5) Uani d 1 1
C C2 0.2320(3) -0.1265(3) 0.8002(3) 0.0271(5) Uani d 1 1
H H2 0.320(3) -0.095(3) 0.794(3) 0.019(7) Uiso d 1 1
C C3 0.1780(3) -0.2506(3) 0.7780(3) 0.0338(6) Uani d 1 1
H H3 0.234(3) -0.308(3) 0.755(3) 0.033(8) Uiso d 1 1
C C4 0.0441(3) -0.2879(3) 0.7877(3) 0.0365(7) Uani d 1 1
H H4 0.010(3) -0.366(3) 0.780(3) 0.035(8) Uiso d 1 1
C C5 -0.0343(3) -0.2007(3) 0.8171(3) 0.0309(6) Uani d 1 1
H H5 -0.124(4) -0.225(3) 0.825(3) 0.036(9) Uiso d 1 1
C C6 0.0243(2) -0.0784(2) 0.8355(2) 0.0211(5) Uani d 1 1
C C7 -0.0479(2) 0.0219(2) 0.8617(2) 0.0208(5) Uani d 1 1
C C8 -0.1824(3) 0.0089(3) 0.8773(2) 0.0280(5) Uani d 1 1
H H8 -0.229(3) -0.064(3) 0.875(3) 0.019(7) Uiso d 1 1
C C9 -0.2409(3) 0.1084(3) 0.8980(3) 0.0356(7) Uani d 1 1
H H9 -0.334(3) 0.099(3) 0.909(3) 0.036(8) Uiso d 1 1
C C10 -0.1639(3) 0.2174(3) 0.9019(3) 0.0372(7) Uani d 1 1
H H10 -0.200(3) 0.285(3) 0.908(3) 0.037(9) Uiso d 1 1
C C11 -0.0297(3) 0.2267(3) 0.8866(3) 0.0283(6) Uani d 1 1
H H11 0.026(3) 0.304(3) 0.890(3) 0.030(8) Uiso d 1 1
C C12 0.1403(3) -0.0507(2) 0.5811(2) 0.0250(5) Uani d 1 1
H H12 0.115(3) -0.121(3) 0.602(3) 0.024(7) Uiso d 1 1
C C13 0.1368(3) -0.0807(3) 0.4597(2) 0.0289(6) Uani d 1 1
H H13 0.102(3) -0.177(3) 0.392(3) 0.035(8) Uiso d 1 1
C C14 0.1773(3) 0.0183(3) 0.4329(3) 0.0323(6) Uani d 1 1
H H14 0.177(3) -0.001(3) 0.357(3) 0.030(8) Uiso d 1 1
C C15 0.2186(3) 0.1458(3) 0.5287(3) 0.0289(6) Uani d 1 1
H H15 0.250(3) 0.217(3) 0.514(3) 0.038(9) Uiso d 1 1
C C16 0.2210(2) 0.1699(2) 0.6487(2) 0.0214(5) Uani d 1 1
C C17 0.2658(2) 0.2992(2) 0.7585(2) 0.0216(5) Uani d 1 1
C C18 0.3014(3) 0.4133(3) 0.7543(3) 0.0325(6) Uani d 1 1
H H18 0.295(4) 0.408(4) 0.675(4) 0.056(11) Uiso d 1 1
C C19 0.3429(3) 0.5296(3) 0.8646(3) 0.0375(7) Uani d 1 1
H H19 0.372(3) 0.613(3) 0.871(3) 0.038(9) Uiso d 1 1
C C20 0.3474(3) 0.5293(3) 0.9753(3) 0.0320(6) Uani d 1 1
H H20 0.372(4) 0.604(4) 1.049(4) 0.046(10) Uiso d 1 1
C C21 0.3088(3) 0.4127(2) 0.9739(3) 0.0262(5) Uani d 1 1
H H21 0.310(3) 0.410(3) 1.045(3) 0.024(7) Uiso d 1 1
C C22 0.2783(3) 0.4602(3) 0.4507(3) 0.0308(6) Uani d 1 1
C C23 0.3609(4) 0.5196(3) 0.3847(3) 0.0370(7) Uani d 1 1
H H23A 0.445(5) 0.497(4) 0.378(4) 0.067(13) Uiso d 1 1
H H23B 0.313(4) 0.484(4) 0.299(4) 0.046(10) Uiso d 1 1
C C24 0.3921(3) 0.7198(3) 0.3761(3) 0.0280(6) Uani d 1 1
C C25 0.4476(2) 0.8647(3) 0.4443(2) 0.0251(5) Uani d 1 1
C C26 0.4791(3) 0.9241(3) 0.3728(3) 0.0266(5) Uani d 1 1
H H26 0.471(3) 0.873(3) 0.288(3) 0.026(7) Uiso d 1 1
C C27 0.4691(3) 0.9436(3) 0.5722(3) 0.0270(5) Uani d 1 1
H H27 0.449(3) 0.902(3) 0.620(3) 0.032(8) Uiso d 1 1

loop_
_atom_site_aniso_label
_atom_site_aniso_U_11
_atom_site_aniso_U_22
_atom_site_aniso_U_33
_atom_site_aniso_U_12
_atom_site_aniso_U_13
_atom_site_aniso_U_23
Co 0.01697(17) 0.01872(17) 0.01930(18) 0.00522(12) 0.00537(12) 0.01058(13)
O1 0.0240(9) 0.0276(9) 0.0224(9) 0.0086(7) 0.0069(7) 0.0138(7)
O2 0.0211(8) 0.0298(9) 0.0252(9) 0.0072(7) 0.0075(7) 0.0148(8)
O3 0.0260(9) 0.0385(11) 0.0305(10) 0.0080(8) 0.0008(8) 0.0175(9)
O4 0.0482(13) 0.0428(12) 0.0563(15) 0.0148(10) 0.0271(11) 0.0263(12)
O5 0.0538(14) 0.0439(13) 0.0660(16) 0.0205(11) 0.0268(12) 0.0418(12)
O6 0.0620(15) 0.0367(11) 0.0270(11) 0.0028(10) 0.0031(10) 0.0179(9)
O7 0.064(2) 0.0615(18) 0.076(2) 0.0043(15) 0.0015(16) 0.0475(17)
O8 0.0623(17) 0.0619(16) 0.0335(13) 0.0327(14) 0.0063(12) 0.0242(12)
O9 0.0511(15) 0.0494(15) 0.0754(19) 0.0170(13) 0.0267(14) 0.0441(15)
N1 0.0235(10) 0.0216(10) 0.0206(10) 0.0064(8) 0.0048(8) 0.0122(8)
N2 0.0221(10) 0.0254(10) 0.0196(10) 0.0084(8) 0.0054(8) 0.0130(9)
N3 0.0179(9) 0.0220(10) 0.0213(10) 0.0070(8) 0.0060(8) 0.0112(8)
N4 0.0198(10) 0.0228(10) 0.0247(11) 0.0060(8) 0.0068(8) 0.0137(9)
N5 0.0426(14) 0.0283(12) 0.0278(14) 0.0033(10) 0.0044(11) 0.0173(11)
C1 0.0216(11) 0.0218(11) 0.0244(12) 0.0023(9) 0.0034(9) 0.0138(10)
C2 0.0274(13) 0.0279(13) 0.0279(13) 0.0132(11) 0.0059(10) 0.0131(11)
C3 0.0429(16) 0.0256(13) 0.0337(15) 0.0145(12) 0.0043(12) 0.0138(12)
C4 0.0481(18) 0.0186(13) 0.0374(16) 0.0038(12) 0.0003(13) 0.0127(12)
C5 0.0328(15) 0.0251(13) 0.0301(14) 0.0007(11) 0.0027(11) 0.0134(11)
C6 0.0212(11) 0.0218(11) 0.0184(11) 0.0028(9) 0.0028(9) 0.0098(10)
C7 0.0195(11) 0.0254(12) 0.0163(11) 0.0046(9) 0.0018(9) 0.0102(10)
C8 0.0216(12) 0.0395(15) 0.0276(13) 0.0036(11) 0.0054(10) 0.0221(12)
C9 0.0240(13) 0.0542(18) 0.0369(16) 0.0172(13) 0.0121(11) 0.0256(14)
C10 0.0311(15) 0.0459(17) 0.0451(17) 0.0240(13) 0.0148(13) 0.0244(15)
C11 0.0277(13) 0.0278(13) 0.0349(15) 0.0129(11) 0.0104(11) 0.0173(12)
C12 0.0227(12) 0.0233(12) 0.0231(13) 0.0071(10) 0.0026(10) 0.0069(10)
C13 0.0276(13) 0.0323(14) 0.0210(12) 0.0117(11) 0.0027(10) 0.0076(11)
C14 0.0282(14) 0.0476(17) 0.0211(13) 0.0135(12) 0.0050(10) 0.0158(13)
C15 0.0274(13) 0.0364(15) 0.0269(13) 0.0076(11) 0.0064(10) 0.0190(12)
C16 0.0159(10) 0.0256(12) 0.0249(12) 0.0044(9) 0.0036(9) 0.0148(10)
C17 0.0181(11) 0.0243(12) 0.0249(12) 0.0049(9) 0.0044(9) 0.0144(11)
C18 0.0312(14) 0.0308(14) 0.0390(16) 0.0027(11) 0.0022(12) 0.0230(13)
C19 0.0367(15) 0.0229(14) 0.0501(19) 0.0041(12) -0.0023(13) 0.0190(13)
C20 0.0271(13) 0.0227(13) 0.0381(16) 0.0068(11) -0.0011(11) 0.0097(12)
C21 0.0258(13) 0.0242(12) 0.0255(13) 0.0075(10) 0.0045(10) 0.0097(11)
C22 0.0295(13) 0.0341(14) 0.0310(14) 0.0044(11) 0.0036(11) 0.0199(12)
C23 0.0492(18) 0.0299(15) 0.0372(17) 0.0089(13) 0.0161(14) 0.0206(13)
C24 0.0259(13) 0.0342(14) 0.0279(14) 0.0101(11) 0.0087(10) 0.0172(12)
C25 0.0205(11) 0.0331(13) 0.0287(13) 0.0107(10) 0.0072(10) 0.0191(11)
C26 0.0256(13) 0.0339(14) 0.0247(13) 0.0107(11) 0.0087(10) 0.0165(11)
C27 0.0280(13) 0.0354(14) 0.0282(13) 0.0108(11) 0.0115(10) 0.0224(12)

loop_
_atom_type_symbol
_atom_type_description
_atom_type_scat_dispersion_real
_atom_type_scat_dispersion_imag
_atom_type_scat_source
Co Co 0.3494 0.9721 'International Tables Vol C Tables 4.2.6.8 and 6.1.1.4'
O O 0.0106 0.0060 'International Tables Vol C Tables 4.2.6.8 and 6.1.1.4'
N N 0.0061 0.0033 'International Tables Vol C Tables 4.2.6.8 and 6.1.1.4'
C C 0.0033 0.0016 'International Tables Vol C Tables 4.2.6.8 and 6.1.1.4'
H H 0.0000 0.0000 'International Tables Vol C Tables 4.2.6.8 and 6.1.1.4'

loop_
_geom_angle_atom_site_label_1
_geom_angle_atom_site_label_2
_geom_angle_atom_site_label_3
_geom_angle_site_symmetry_1
_geom_angle_site_symmetry_3
_geom_angle
O1 Co O2 . . 69.28(8)
O1 Co N1 . . 89.82(8)
O2 Co N1 . . 91.79(8)
O1 Co N4 . . 93.35(8)
O2 Co N4 . . 90.33(8)
N1 Co N4 . . 176.66(9)
O1 Co N2 . . 97.26(8)
O2 Co N2 . . 165.72(8)
N1 Co N2 . . 83.18(9)
N4 Co N2 . . 95.35(9)
O1 Co N3 . . 167.67(8)
O2 Co N3 . . 98.81(8)
N1 Co N3 . . 93.85(9)
N4 Co N3 . . 83.28(9)
N2 Co N3 . . 94.86(8)
O1 Co C1 . . 34.83(8)
O2 Co C1 . . 34.52(8)
N1 Co C1 . . 89.28(9)
N4 Co C1 . . 93.93(9)
N2 Co C1 . . 131.67(9)
N3 Co C1 . . 133.34(8)
C1 O1 Co . . 90.26(14)
C1 O2 Co . . 90.34(14)
H7A O7 H7B . . 100(5)
H8A O8 H8B . . 115(4)
H9A O9 H9B . . 106(5)
C2 N1 C6 . . 119.2(2)
C2 N1 Co . . 125.61(19)
C6 N1 Co . . 115.20(16)
C11 N2 C7 . . 118.7(2)
C11 N2 Co . . 127.23(18)
C7 N2 Co . . 114.07(16)
C12 N3 C16 . . 118.7(2)
C12 N3 Co . . 127.23(18)
C16 N3 Co . . 113.90(16)
C21 N4 C17 . . 119.6(2)
C21 N4 Co . . 125.91(19)
C17 N4 Co . . 114.51(16)
C24 N5 C23 . . 122.3(3)
C24 N5 H5A . . 123(3)
C23 N5 H5A . . 114(3)
O3 C1 O2 . . 125.3(2)
O3 C1 O1 . . 124.8(2)
O2 C1 O1 . . 109.9(2)
O3 C1 Co . . 175.78(19)
O2 C1 Co . . 55.14(11)
O1 C1 Co . . 54.91(12)
N1 C2 C3 . . 121.5(3)
N1 C2 H2 . . 114.3(17)
C3 C2 H2 . . 124.1(17)
C2 C3 C4 . . 119.4(3)
C2 C3 H3 . . 118(2)
C4 C3 H3 . . 122(2)
C3 C4 C5 . . 119.4(3)
C3 C4 H4 . . 120(2)
C5 C4 H4 . . 120(2)
C6 C5 C4 . . 118.7(3)
C6 C5 H5 . . 122(2)
C4 C5 H5 . . 120(2)
N1 C6 C5 . . 121.8(2)
N1 C6 C7 . . 113.5(2)
C5 C6 C7 . . 124.7(2)
N2 C7 C8 . . 121.6(2)
N2 C7 C6 . . 113.9(2)
C8 C7 C6 . . 124.5(2)
C9 C8 C7 . . 119.4(3)
C9 C8 H8 . . 121.6(17)
C7 C8 H8 . . 119.0(17)
C10 C9 C8 . . 118.7(3)
C10 C9 H9 . . 122.4(19)
C8 C9 H9 . . 119(2)
C9 C10 C11 . . 120.0(3)
C9 C10 H10 . . 123(2)
C11 C10 H10 . . 117(2)
N2 C11 C10 . . 121.6(3)
N2 C11 H11 . . 118.0(18)
C10 C11 H11 . . 120.4(18)
N3 C12 C13 . . 121.8(3)
N3 C12 H12 . . 118.0(17)
C13 C12 H12 . . 120.1(17)
C12 C13 C14 . . 119.3(3)
C12 C13 H13 . . 117.8(19)
C14 C13 H13 . . 122.9(19)
C13 C14 C15 . . 119.5(3)
C13 C14 H14 . . 119(2)
C15 C14 H14 . . 121(2)
C16 C15 C14 . . 118.6(3)
C16 C15 H15 . . 119(2)
C14 C15 H15 . . 122(2)
N3 C16 C15 . . 122.0(2)
N3 C16 C17 . . 113.7(2)
C15 C16 C17 . . 124.3(2)
N4 C17 C18 . . 121.5(2)
N4 C17 C16 . . 114.4(2)
C18 C17 C16 . . 124.1(2)
C19 C18 C17 . . 118.7(3)
C19 C18 H18 . . 123(2)
C17 C18 H18 . . 118(2)
C20 C19 C18 . . 119.4(3)
C20 C19 H19 . . 116(2)
C18 C19 H19 . . 125(2)
C19 C20 C21 . . 119.4(3)
C19 C20 H20 . . 122(2)
C21 C20 H20 . . 119(2)
N4 C21 C20 . . 121.4(3)
N4 C21 H21 . . 117.4(19)
C20 C21 H21 . . 121.2(19)
O5 C22 O4 1 1 125.3(3)
O5 C22 O4 . 1 125.3(3)
O5 C22 O4 1 . 125.3(3)
O5 C22 O4 . . 125.3(3)
O5 C22 C23 1 . 115.8(3)
O5 C22 C23 . . 115.8(3)
O4 C22 C23 1 . 119.0(3)
O4 C22 C23 . . 119.0(3)
N5 C23 C22 . . 115.3(3)
N5 C23 H23A . . 108(3)
C22 C23 H23A . . 110(3)
N5 C23 H23B . . 107(2)
C22 C23 H23B . . 111(2)
H23A C23 H23B . . 106(3)
O6 C24 N5 1 . 122.2(3)
O6 C24 N5 . . 122.2(3)
O6 C24 C25 1 . 120.2(3)
O6 C24 C25 . . 120.2(3)
N5 C24 C25 . . 117.5(2)
C27 C25 C26 . . 118.0(3)
C27 C25 C24 . . 124.9(2)
C26 C25 C24 . . 117.1(2)
C27 C26 C25 2_676 . 121.0(3)
C27 C26 H26 2_676 . 119(2)
C25 C26 H26 . . 119(2)
C26 C27 C25 2_676 . 121.1(3)
C26 C27 H27 2_676 . 121.7(19)
C25 C27 H27 . . 117.2(19)

loop_
_geom_bond_atom_site_label_1
_geom_bond_atom_site_label_2
_geom_bond_site_symmetry_2
_geom_bond_distance
Co O1 . 1.9002(18)
Co O2 . 1.9054(17)
Co N1 . 1.922(2)
Co N4 . 1.934(2)
Co N2 . 1.940(2)
Co N3 . 1.943(2)
Co C1 . 2.322(3)
O1 C1 . 1.326(3)
O2 C1 . 1.316(3)
O3 C1 . 1.228(3)
O4 C22 . 1.248(4)
O5 C22 . 1.248(4)
O6 C24 . 1.234(3)
O7 H7A . 0.85(6)
O7 H7B . 0.79(7)
O8 H8A . 0.79(5)
O8 H8B . 0.79(4)
O9 H9A . 0.86(5)
O9 H9B . 0.76(5)
N1 C2 . 1.349(3)
N1 C6 . 1.354(3)
N2 C11 . 1.347(3)
N2 C7 . 1.359(3)
N3 C12 . 1.348(3)
N3 C16 . 1.368(3)
N4 C21 . 1.340(3)
N4 C17 . 1.352(3)
N5 C24 . 1.338(4)
N5 C23 . 1.454(4)
N5 H5A . 0.74(4)
C2 C3 . 1.380(4)
C2 H2 . 0.93(3)
C3 C4 . 1.384(5)
C3 H3 . 0.94(3)
C4 C5 . 1.388(4)
C4 H4 . 0.90(4)
C5 C6 . 1.385(4)
C5 H5 . 0.94(4)
C6 C7 . 1.473(3)
C7 C8 . 1.389(3)
C8 C9 . 1.384(4)
C8 H8 . 0.91(3)
C9 C10 . 1.373(5)
C9 H9 . 0.97(3)
C10 C11 . 1.387(4)
C10 H10 . 0.94(3)
C11 H11 . 0.97(3)
C12 C13 . 1.377(4)
C12 H12 . 0.99(3)
C13 C14 . 1.388(4)
C13 H13 . 1.04(3)
C14 C15 . 1.389(4)
C14 H14 . 0.87(3)
C15 C16 . 1.380(4)
C15 H15 . 0.96(4)
C16 C17 . 1.466(3)
C17 C18 . 1.388(4)
C18 C19 . 1.383(4)
C18 H18 . 0.95(4)
C19 C20 . 1.381(5)
C19 H19 . 0.95(4)
C20 C21 . 1.383(4)
C20 H20 . 0.90(4)
C21 H21 . 0.91(3)
C22 O5 1 1.248(4)
C22 O4 1 1.248(4)
C22 C23 . 1.523(4)
C23 H23A . 0.95(4)
C23 H23B . 0.98(4)
C24 O6 1 1.234(3)
C24 C25 . 1.505(4)
C25 C27 . 1.391(4)
C25 C26 . 1.405(4)
C26 C27 2_676 1.380(4)
C26 H26 . 0.92(3)
C27 C26 2_676 1.380(4)
C27 H27 . 0.95(3)

loop_
_geom_hbond_atom_site_label_D
_geom_hbond_atom_site_label_H
_geom_hbond_atom_site_label_A
_geom_hbond_site_symmetry_A
_geom_hbond_distance_DH
_geom_hbond_distance_HA
_geom_hbond_distance_DA
_geom_hbond_angle_DHA
O7 H7A O6 1 0.85(6) 2.11(6) 2.944(5) 168(5)
O7 H7B O9 1 0.79(7) 2.02(7) 2.805(5) 170(6)
O8 H8A O5 1 0.79(5) 1.94(5) 2.722(4) 170(5)
O9 H9A O4 2_566 0.86(5) 1.98(6) 2.831(4) 170(4)
O9 H9B O4 1 0.76(5) 2.07(5) 2.812(4) 165(5)
N5 H5A O8 2_666 0.74(4) 2.16(4) 2.881(4) 163(3)
C3 H3 O4 1_545 0.94(3) 2.64(3) 3.203(4) 119(2)
C15 H15 O5 1 0.96(4) 2.32(4) 3.264(4) 165(3)
C20 H20 O6 1_556 0.90(4) 2.46(4) 3.162(4) 135(3)
C14 H14 <i>Cg</i>2 2_556 0.86(4) 2.59(3) 3.419(3) 160(3)

loop_
_geom_torsion_atom_site_label_1
_geom_torsion_atom_site_label_2
_geom_torsion_atom_site_label_3
_geom_torsion_atom_site_label_4
_geom_torsion_site_symmetry_1
_geom_torsion_site_symmetry_4
_geom_torsion
O2 Co O1 C1 . . -2.99(13)
N1 Co O1 C1 . . 89.00(14)
N4 Co O1 C1 . . -92.08(14)
N2 Co O1 C1 . . 172.09(14)
N3 Co O1 C1 . . -18.4(4)
O1 Co O2 C1 . . 3.01(13)
N1 Co O2 C1 . . -86.12(14)
N4 Co O2 C1 . . 96.46(14)
N2 Co O2 C1 . . -17.2(4)
N3 Co O2 C1 . . 179.71(14)
O1 Co N1 C2 . . -86.1(2)
O2 Co N1 C2 . . -16.8(2)
N2 Co N1 C2 . . 176.6(2)
N3 Co N1 C2 . . 82.2(2)
C1 Co N1 C2 . . -51.2(2)
O1 Co N1 C6 . . 95.23(18)
O2 Co N1 C6 . . 164.50(18)
N2 Co N1 C6 . . -2.10(17)
N3 Co N1 C6 . . -96.54(18)
C1 Co N1 C6 . . 130.06(18)
O1 Co N2 C11 . . 92.3(2)
O2 Co N2 C11 . . 111.3(4)
N1 Co N2 C11 . . -178.7(2)
N4 Co N2 C11 . . -1.7(2)
N3 Co N2 C11 . . -85.4(2)
C1 Co N2 C11 . . 98.4(2)
O1 Co N2 C7 . . -85.37(17)
O2 Co N2 C7 . . -66.4(4)
N1 Co N2 C7 . . 3.57(17)
N4 Co N2 C7 . . -179.45(17)
N3 Co N2 C7 . . 96.87(17)
C1 Co N2 C7 . . -79.34(19)
O1 Co N3 C12 . . 105.1(4)
O2 Co N3 C12 . . 90.5(2)
N1 Co N3 C12 . . -1.9(2)
N4 Co N3 C12 . . 179.8(2)
N2 Co N3 C12 . . -85.4(2)
C1 Co N3 C12 . . 90.7(2)
O1 Co N3 C16 . . -70.7(4)
O2 Co N3 C16 . . -85.28(16)
N1 Co N3 C16 . . -177.70(16)
N4 Co N3 C16 . . 4.01(16)
N2 Co N3 C16 . . 98.84(16)
C1 Co N3 C16 . . -85.06(18)
O1 Co N4 C21 . . -13.4(2)
O2 Co N4 C21 . . -82.6(2)
N2 Co N4 C21 . . 84.3(2)
N3 Co N4 C21 . . 178.5(2)
C1 Co N4 C21 . . -48.2(2)
O1 Co N4 C17 . . 165.49(16)
O2 Co N4 C17 . . 96.23(17)
N2 Co N4 C17 . . -96.89(17)
N3 Co N4 C17 . . -2.61(16)
C1 Co N4 C17 . . 130.59(17)
Co O2 C1 O3 . . 174.9(2)
Co O2 C1 O1 . . -4.29(19)
Co O1 C1 O3 . . -174.9(2)
Co O1 C1 O2 . . 4.30(19)
O1 Co C1 O2 . . -175.1(2)
N1 Co C1 O2 . . 94.21(14)
N4 Co C1 O2 . . -84.86(14)
N2 Co C1 O2 . . 174.41(13)
N3 Co C1 O2 . . -0.40(19)
O2 Co C1 O1 . . 175.1(2)
N1 Co C1 O1 . . -90.72(14)
N4 Co C1 O1 . . 90.21(14)
N2 Co C1 O1 . . -10.53(18)
N3 Co C1 O1 . . 174.67(13)
C6 N1 C2 C3 . . 1.9(4)
Co N1 C2 C3 . . -176.7(2)
N1 C2 C3 C4 . . -2.4(4)
C2 C3 C4 C5 . . 1.3(5)
C3 C4 C5 C6 . . 0.2(4)
C2 N1 C6 C5 . . -0.4(4)
Co N1 C6 C5 . . 178.4(2)
C2 N1 C6 C7 . . -178.5(2)
Co N1 C6 C7 . . 0.3(3)
C4 C5 C6 N1 . . -0.7(4)
C4 C5 C6 C7 . . 177.2(3)
C11 N2 C7 C8 . . -1.0(4)
Co N2 C7 C8 . . 176.95(19)
C11 N2 C7 C6 . . 177.8(2)
Co N2 C7 C6 . . -4.3(3)
N1 C6 C7 N2 . . 2.6(3)
C5 C6 C7 N2 . . -175.4(2)
N1 C6 C7 C8 . . -178.7(2)
C5 C6 C7 C8 . . 3.3(4)
N2 C7 C8 C9 . . 0.5(4)
C6 C7 C8 C9 . . -178.1(3)
C7 C8 C9 C10 . . 0.3(4)
C8 C9 C10 C11 . . -0.7(5)
C7 N2 C11 C10 . . 0.6(4)
Co N2 C11 C10 . . -177.0(2)
C9 C10 C11 N2 . . 0.2(5)
C16 N3 C12 C13 . . 3.1(3)
Co N3 C12 C13 . . -172.50(18)
N3 C12 C13 C14 . . -1.3(4)
C12 C13 C14 C15 . . -1.0(4)
C13 C14 C15 C16 . . 1.5(4)
C12 N3 C16 C15 . . -2.6(3)
Co N3 C16 C15 . . 173.61(19)
C12 N3 C16 C17 . . 179.2(2)
Co N3 C16 C17 . . -4.6(2)
C14 C15 C16 N3 . . 0.3(4)
C14 C15 C16 C17 . . 178.3(2)
C21 N4 C17 C18 . . -1.0(4)
Co N4 C17 C18 . . -179.89(19)
C21 N4 C17 C16 . . 179.7(2)
Co N4 C17 C16 . . 0.8(3)
N3 C16 C17 N4 . . 2.5(3)
C15 C16 C17 N4 . . -175.6(2)
N3 C16 C17 C18 . . -176.8(2)
C15 C16 C17 C18 . . 5.1(4)
N4 C17 C18 C19 . . 1.2(4)
C16 C17 C18 C19 . . -179.6(2)
C17 C18 C19 C20 . . -0.3(4)
C18 C19 C20 C21 . . -0.7(4)
C17 N4 C21 C20 . . -0.1(4)
Co N4 C21 C20 . . 178.68(19)
C19 C20 C21 N4 . . 1.0(4)
O5 O5 C22 O4 1 1 0.0(8)
O5 O5 C22 O4 1 . 0.0(8)
O5 O5 C22 C23 1 . 0.0(8)
O4 O4 C22 O5 1 1 0.0(3)
O4 O4 C22 O5 1 . 0.0(3)
O4 O4 C22 C23 1 . 0.0(5)
C24 N5 C23 C22 . . -142.9(3)
O5 C22 C23 N5 1 . -156.8(3)
O5 C22 C23 N5 . . -156.8(3)
O4 C22 C23 N5 1 . 24.5(4)
O4 C22 C23 N5 . . 24.5(4)
O6 O6 C24 N5 1 . 0.0(2)
O6 O6 C24 C25 1 . 0.0(3)
C23 N5 C24 O6 . 1 9.6(4)
C23 N5 C24 O6 . . 9.6(4)
C23 N5 C24 C25 . . -169.8(3)
O6 C24 C25 C27 1 . 165.5(3)
O6 C24 C25 C27 . . 165.5(3)
N5 C24 C25 C27 . . -15.1(4)
O6 C24 C25 C26 1 . -14.2(4)
O6 C24 C25 C26 . . -14.2(4)
N5 C24 C25 C26 . . 165.1(2)
C27 C25 C26 C27 . 2_676 0.5(4)
C24 C25 C26 C27 . 2_676 -179.8(2)
C26 C25 C27 C26 . 2_676 -0.5(4)
C24 C25 C27 C26 . 2_676 179.8(2)
